data_7024246
loop_
_publ_author_name
'Bowen, Lucy E.'
'Charernsuk, Manutsavin'
'Hey, Thomas W.'
'McMullin, Claire L.'
'Orpen, A. Guy'
'Wass, Duncan F.'

_publ_section_title
;
 Ligand effects in chromium diphosphine catalysed olefin co-trimerisation
 and diene trimerisation.
;
_journal_issue 2
_journal_name_full 'Dalton transactions (Cambridge, England : 2003)'
_journal_page_first 560
_journal_page_last 567
_journal_paper_doi 10.1039/b913302j
_journal_volume 39
_journal_year 2010
_chemical_formula_moiety 'C34 H34 Cr N2 O8 P2'
_chemical_formula_sum 'C34 H34 Cr N2 O8 P2'
_chemical_formula_weight 712.57
_chemical_name_systematic
;
?
;
_space_group_IT_number 14
_symmetry_cell_setting monoclinic
_symmetry_space_group_name_Hall '-P 2ybc'
_symmetry_space_group_name_H-M 'P 1 21/c 1'
_atom_sites_solution_hydrogens geom
_atom_sites_solution_primary direct
_atom_sites_solution_secondary difmap
_audit_creation_method SHELXL-97
_cell_angle_alpha 90.00
_cell_angle_beta 110.3430(10)
_cell_angle_gamma 90.00
_cell_formula_units_Z 4
_cell_length_a 20.7079(4)
_cell_length_b 10.7776(2)
_cell_length_c 15.9097(3)
_cell_measurement_reflns_used 36912
_cell_measurement_temperature 100(2)
_cell_measurement_theta_max 2.75
_cell_measurement_theta_min 27.46
_cell_volume 3329.28(11)
_computing_cell_refinement 'Apex II (Bruker-AXS, 2007)'
_computing_data_reduction
;
SAINT v7.34A (Bruker-AXS, 2007) & XPREP v2005/4 (Bruker-AXS, 2005)
;
_computing_structure_refinement 'SHELXL-97 (Sheldrick, 1997)'
_computing_structure_solution 'SHELXS-97 (Sheldrick, 1990)'
_diffrn_ambient_temperature 100
_diffrn_detector 'CCD plate'
_diffrn_detector_area_resol_mean 8.366
_diffrn_detector_type 'Bruker-AXS SMART APEX'
_diffrn_measured_fraction_theta_full 0.995
_diffrn_measured_fraction_theta_max 0.995
_diffrn_measurement_details 'frames, 0.3\% width'
_diffrn_measurement_device 'four-circle diffractometer'
_diffrn_measurement_device_type 'Bruker-AXS Kappa'
_diffrn_measurement_method '\w & \f scans'
_diffrn_measurement_specimen_support
;
glass fibre
;
_diffrn_radiation_collimation '0.5 mm double pinhole'
_diffrn_radiation_monochromator graphite
_diffrn_radiation_probe x-ray
_diffrn_radiation_type 'Mo K\a'
_diffrn_radiation_wavelength 0.71074
_diffrn_reflns_av_R_equivalents 0.0264
_diffrn_reflns_av_sigmaI/netI 0.0251
_diffrn_reflns_limit_h_max 26
_diffrn_reflns_limit_h_min -25
_diffrn_reflns_limit_k_max 13
_diffrn_reflns_limit_k_min -13
_diffrn_reflns_limit_l_max 13
_diffrn_reflns_limit_l_min -20
_diffrn_reflns_number 34901
_diffrn_reflns_theta_full 27.46
_diffrn_reflns_theta_max 27.46
_diffrn_reflns_theta_min 3.18
_diffrn_source 'sealed X-ray tube'
_diffrn_source_current 40
_diffrn_source_power 2
_diffrn_source_size '0.4 x 8 mm fine focus'
_diffrn_source_target Mo
_diffrn_source_type 'Bruker-AXS KFF Mo 2K 90\% Ceramic'
_diffrn_source_voltage 50
_exptl_absorpt_coefficient_mu 0.494
_exptl_absorpt_correction_T_max 0.952
_exptl_absorpt_correction_T_min 0.931
_exptl_absorpt_correction_type multi-scan
_exptl_absorpt_process_details 'SADABS 2007/2 (Sheldrick, G.M., 2007)'
_exptl_crystal_colour yellow
_exptl_crystal_density_diffrn 1.422
_exptl_crystal_density_method 'not measured'
_exptl_crystal_description block
_exptl_crystal_F_000 1480
_exptl_crystal_size_max 0.28
_exptl_crystal_size_mid 0.12
_exptl_crystal_size_min 0.10
_refine_diff_density_max 0.347
_refine_diff_density_min -0.334
_refine_diff_density_rms 0.055
_refine_ls_extinction_method none
_refine_ls_goodness_of_fit_ref 1.048
_refine_ls_hydrogen_treatment constr
_refine_ls_matrix_type full
_refine_ls_number_parameters 430
_refine_ls_number_reflns 7573
_refine_ls_number_restraints 0
_refine_ls_restrained_S_all 1.048
_refine_ls_R_factor_all 0.0382
_refine_ls_R_factor_gt 0.0296
_refine_ls_shift/su_max 0.001
_refine_ls_shift/su_mean 0.000
_refine_ls_structure_factor_coef Fsqd
_refine_ls_weighting_details 'calc w=1/[\s^2^(Fo^2^)+(0.0376P)^2^+1.4947P] where P=(Fo^2^+2Fc^2^)/3'
_refine_ls_weighting_scheme calc
_refine_ls_wR_factor_gt 0.0744
_refine_ls_wR_factor_ref 0.0793
_reflns_number_gt 6443
_reflns_number_total 7573
_reflns_threshold_expression >2sigma(I)
_cod_data_source_file b913302j.txt
_cod_data_source_block twh63b2
_cod_depositor_comments
;
The following automatic conversions were performed:

'_diffrn_radiation_probe' value 'X-ray' changed to 'x-ray' according
to /home/saulius/struct/CIF-dictionaries/cif_core.dic dictionary
named 'cif_core.dic' version 2.4.2 from 2011-04-26.

Automatic conversion script
Id: cif_fix_values 1891 2012-01-12 08:04:46Z andrius 
;
_cod_original_sg_symbol_H-M 'P 21/c'
_cod_database_code 7024246

loop_
_symmetry_equiv_pos_as_xyz
'x, y, z'
'-x, y+1/2, -z+1/2'
'-x, -y, -z'
'x, -y-1/2, z-1/2'

loop_
_atom_site_label
_atom_site_type_symbol
_atom_site_fract_x
_atom_site_fract_y
_atom_site_fract_z
_atom_site_U_iso_or_equiv
_atom_site_adp_type
_atom_site_occupancy
_atom_site_symmetry_multiplicity
_atom_site_calc_flag
_atom_site_refinement_flags
Cr1 Cr 0.276254(11) 0.90381(2) 0.084991(14) 0.01238(7) Uani 1 1 d .
P1 P 0.313141(19) 0.72085(3) 0.17097(2) 0.01397(8) Uani 1 1 d .
P2 P 0.192901(19) 0.89502(3) 0.15452(2) 0.01299(8) Uani 1 1 d .
N1 N 0.25436(6) 0.69456(11) 0.22321(8) 0.0150(2) Uani 1 1 d .
N2 N 0.22562(6) 0.80343(11) 0.24962(8) 0.0151(2) Uani 1 1 d .
O1 O 0.40671(6) 0.62925(11) 0.08533(8) 0.0260(3) Uani 1 1 d .
O2 O 0.38730(6) 0.49521(10) 0.27999(8) 0.0277(3) Uani 1 1 d .
O4 O 0.08939(5) 0.97146(10) -0.01201(7) 0.0199(2) Uani 1 1 d .
O3 O 0.10525(6) 0.92190(10) 0.26993(7) 0.0209(2) Uani 1 1 d .
C1 C 0.25637(9) 0.59086(14) 0.28358(10) 0.0212(3) Uani 1 1 d .
H1A H 0.2919 0.6064 0.3421 0.032 Uiso 1 1 calc R
H1B H 0.2671 0.5140 0.2582 0.032 Uiso 1 1 calc R
H1C H 0.2115 0.5827 0.2908 0.032 Uiso 1 1 calc R
C2 C 0.27393(8) 0.86575(14) 0.32898(9) 0.0184(3) Uani 1 1 d .
H2A H 0.2929 0.8050 0.3771 0.028 Uiso 1 1 calc R
H2B H 0.2496 0.9307 0.3492 0.028 Uiso 1 1 calc R
H2C H 0.3115 0.9031 0.3135 0.028 Uiso 1 1 calc R
C3 C 0.30137(8) 0.58223(13) 0.10086(9) 0.0161(3) Uani 1 1 d .
C4 C 0.24097(8) 0.51256(14) 0.07643(10) 0.0191(3) Uani 1 1 d .
H4 H 0.2059 0.5342 0.0995 0.023 Uiso 1 1 calc R
C5 C 0.23136(9) 0.41178(15) 0.01882(10) 0.0238(3) Uani 1 1 d .
H5 H 0.1904 0.3639 0.0037 0.029 Uiso 1 1 calc R
C6 C 0.28183(9) 0.38147(15) -0.01637(10) 0.0254(4) Uani 1 1 d .
H6 H 0.2754 0.3122 -0.0554 0.031 Uiso 1 1 calc R
C7 C 0.34149(9) 0.45131(15) 0.00484(10) 0.0226(3) Uani 1 1 d .
H7 H 0.3758 0.4304 -0.0197 0.027 Uiso 1 1 calc R
C8 C 0.35093(8) 0.55247(15) 0.06243(10) 0.0193(3) Uani 1 1 d .
C9 C 0.45459(10) 0.61565(19) 0.03921(13) 0.0339(4) Uani 1 1 d .
H9A H 0.4762 0.5336 0.0521 0.051 Uiso 1 1 calc R
H9B H 0.4901 0.6800 0.0594 0.051 Uiso 1 1 calc R
H9C H 0.4302 0.6240 -0.0255 0.051 Uiso 1 1 calc R
C10 C 0.40108(8) 0.70692(14) 0.25305(10) 0.0185(3) Uani 1 1 d .
C11 C 0.44416(8) 0.81010(16) 0.26775(10) 0.0226(3) Uani 1 1 d .
H11 H 0.4272 0.8840 0.2349 0.027 Uiso 1 1 calc R
C12 C 0.51116(9) 0.80842(18) 0.32902(11) 0.0295(4) Uani 1 1 d .
H12 H 0.5397 0.8797 0.3373 0.035 Uiso 1 1 calc R
C13 C 0.53550(9) 0.70150(19) 0.37763(12) 0.0329(4) Uani 1 1 d .
H13 H 0.5808 0.7001 0.4207 0.040 Uiso 1 1 calc R
C14 C 0.49474(9) 0.59656(18) 0.36430(11) 0.0299(4) Uani 1 1 d .
H14 H 0.5119 0.5237 0.3983 0.036 Uiso 1 1 calc R
C15 C 0.42833(8) 0.59782(15) 0.30078(10) 0.0227(3) Uani 1 1 d .
C16 C 0.40830(11) 0.38818(17) 0.33598(12) 0.0352(4) Uani 1 1 d .
H16A H 0.4506 0.3543 0.3306 0.053 Uiso 1 1 calc R
H16B H 0.3719 0.3253 0.3173 0.053 Uiso 1 1 calc R
H16C H 0.4168 0.4115 0.3985 0.053 Uiso 1 1 calc R
C17 C 0.16624(7) 1.03686(14) 0.19687(9) 0.0170(3) Uani 1 1 d .
C18 C 0.18622(8) 1.15124(14) 0.17330(10) 0.0191(3) Uani 1 1 d .
H18 H 0.2133 1.1535 0.1359 0.023 Uiso 1 1 calc R
C19 C 0.16751(8) 1.26198(15) 0.20313(10) 0.0235(3) Uani 1 1 d .
H19 H 0.1817 1.3391 0.1863 0.028 Uiso 1 1 calc R
C20 C 0.12803(9) 1.25877(15) 0.25759(10) 0.0244(3) Uani 1 1 d .
H20 H 0.1158 1.3343 0.2790 0.029 Uiso 1 1 calc R
C21 C 0.10609(8) 1.14680(15) 0.28140(10) 0.0219(3) Uani 1 1 d .
H21 H 0.0785 1.1458 0.3182 0.026 Uiso 1 1 calc R
C22 C 0.12469(8) 1.03574(14) 0.25102(9) 0.0180(3) Uani 1 1 d .
C23 C 0.06272(9) 0.91453(16) 0.32365(11) 0.0254(4) Uani 1 1 d .
H23A H 0.0874 0.9493 0.3831 0.038 Uiso 1 1 calc R
H23B H 0.0513 0.8275 0.3298 0.038 Uiso 1 1 calc R
H23C H 0.0202 0.9616 0.2950 0.038 Uiso 1 1 calc R
C24 C 0.11156(7) 0.81571(14) 0.09638(9) 0.0152(3) Uani 1 1 d .
C25 C 0.09214(8) 0.70758(15) 0.12875(10) 0.0206(3) Uani 1 1 d .
H25 H 0.1203 0.6758 0.1853 0.025 Uiso 1 1 calc R
C26 C 0.03223(8) 0.64532(16) 0.07960(11) 0.0255(4) Uani 1 1 d .
H26 H 0.0200 0.5707 0.1021 0.031 Uiso 1 1 calc R
C27 C -0.00960(8) 0.69221(16) -0.00223(11) 0.0248(3) Uani 1 1 d .
H27 H -0.0505 0.6493 -0.0358 0.030 Uiso 1 1 calc R
C28 C 0.00765(8) 0.80108(15) -0.03550(10) 0.0208(3) Uani 1 1 d .
H28 H -0.0216 0.8338 -0.0912 0.025 Uiso 1 1 calc R
C29 C 0.06833(8) 0.86219(14) 0.01352(9) 0.0166(3) Uani 1 1 d .
C30 C 0.05403(9) 1.01431(16) -0.10102(10) 0.0246(3) Uani 1 1 d .
H30A H 0.0577 0.9520 -0.1440 0.037 Uiso 1 1 calc R
H30B H 0.0747 1.0923 -0.1108 0.037 Uiso 1 1 calc R
H30C H 0.0054 1.0281 -0.1094 0.037 Uiso 1 1 calc R
C31 C 0.32587(8) 1.02076(15) 0.17240(10) 0.0199(3) Uani 1 1 d .
C32 C 0.34752(8) 0.89358(14) 0.03955(10) 0.0198(3) Uani 1 1 d .
C33 C 0.23764(8) 1.03305(15) 0.00734(10) 0.0203(3) Uani 1 1 d .
C34 C 0.21745(8) 0.80535(14) -0.00871(10) 0.0170(3) Uani 1 1 d .
O5 O 0.35451(6) 1.09745(11) 0.22176(8) 0.0292(3) Uani 1 1 d .
O6 O 0.39052(6) 0.89165(11) 0.00881(8) 0.0279(3) Uani 1 1 d .
O7 O 0.21336(7) 1.10971(11) -0.04514(8) 0.0308(3) Uani 1 1 d .
O8 O 0.17918(6) 0.75479(11) -0.06919(7) 0.0247(3) Uani 1 1 d .

loop_
_atom_site_aniso_label
_atom_site_aniso_U_11
_atom_site_aniso_U_22
_atom_site_aniso_U_33
_atom_site_aniso_U_23
_atom_site_aniso_U_13
_atom_site_aniso_U_12
Cr1 0.01259(12) 0.01346(12) 0.01115(11) -0.00188(8) 0.00422(9) -0.00252(9)
P1 0.01264(18) 0.01608(19) 0.01299(17) -0.00229(13) 0.00419(14) 0.00007(14)
P2 0.01307(18) 0.01385(18) 0.01206(17) -0.00093(13) 0.00436(14) 0.00014(14)
N1 0.0165(6) 0.0145(6) 0.0150(6) 0.0006(4) 0.0069(5) 0.0015(5)
N2 0.0164(6) 0.0168(6) 0.0125(6) -0.0012(4) 0.0055(5) 0.0031(5)
O1 0.0209(6) 0.0330(6) 0.0294(6) -0.0128(5) 0.0156(5) -0.0033(5)
O2 0.0269(6) 0.0215(6) 0.0296(6) 0.0034(5) 0.0035(5) 0.0066(5)
O4 0.0196(6) 0.0201(6) 0.0167(5) 0.0036(4) 0.0023(4) -0.0001(4)
O3 0.0246(6) 0.0218(6) 0.0215(5) 0.0040(4) 0.0147(5) 0.0051(5)
C1 0.0257(8) 0.0194(8) 0.0197(7) 0.0044(6) 0.0093(6) 0.0022(6)
C2 0.0190(8) 0.0216(8) 0.0129(7) -0.0020(5) 0.0033(6) 0.0003(6)
C3 0.0189(7) 0.0144(7) 0.0135(6) -0.0006(5) 0.0038(6) 0.0020(6)
C4 0.0216(8) 0.0181(7) 0.0167(7) 0.0017(5) 0.0055(6) 0.0015(6)
C5 0.0293(9) 0.0190(8) 0.0201(8) -0.0011(6) 0.0046(7) -0.0052(7)
C6 0.0399(10) 0.0163(8) 0.0180(7) -0.0022(6) 0.0074(7) 0.0010(7)
C7 0.0302(9) 0.0214(8) 0.0168(7) -0.0002(6) 0.0087(6) 0.0072(7)
C8 0.0198(8) 0.0208(8) 0.0162(7) 0.0002(6) 0.0047(6) 0.0035(6)
C9 0.0293(10) 0.0424(11) 0.0394(10) -0.0131(8) 0.0239(8) -0.0033(8)
C10 0.0151(7) 0.0245(8) 0.0154(7) -0.0041(6) 0.0048(6) 0.0028(6)
C11 0.0169(8) 0.0302(9) 0.0204(8) -0.0030(6) 0.0059(6) 0.0006(7)
C12 0.0168(8) 0.0428(11) 0.0264(8) -0.0086(7) 0.0046(7) -0.0042(7)
C13 0.0156(8) 0.0514(12) 0.0265(9) -0.0068(8) 0.0007(7) 0.0052(8)
C14 0.0220(9) 0.0406(10) 0.0243(8) 0.0016(7) 0.0047(7) 0.0131(8)
C15 0.0193(8) 0.0280(9) 0.0202(7) -0.0031(6) 0.0059(6) 0.0053(7)
C16 0.0452(12) 0.0255(9) 0.0332(10) 0.0065(7) 0.0113(9) 0.0117(8)
C17 0.0168(7) 0.0182(7) 0.0145(7) -0.0019(5) 0.0038(6) 0.0034(6)
C18 0.0191(8) 0.0191(8) 0.0184(7) -0.0024(6) 0.0056(6) -0.0009(6)
C19 0.0258(9) 0.0183(8) 0.0243(8) -0.0039(6) 0.0060(7) -0.0008(6)
C20 0.0274(9) 0.0223(8) 0.0201(7) -0.0067(6) 0.0039(7) 0.0059(7)
C21 0.0235(8) 0.0266(8) 0.0145(7) -0.0031(6) 0.0051(6) 0.0073(7)
C22 0.0189(8) 0.0211(8) 0.0131(7) 0.0013(5) 0.0042(6) 0.0032(6)
C23 0.0243(9) 0.0345(9) 0.0223(8) 0.0078(7) 0.0144(7) 0.0081(7)
C24 0.0135(7) 0.0184(7) 0.0150(7) -0.0025(5) 0.0063(6) -0.0001(6)
C25 0.0187(8) 0.0242(8) 0.0196(7) 0.0027(6) 0.0076(6) -0.0001(6)
C26 0.0226(8) 0.0259(9) 0.0296(9) 0.0014(7) 0.0114(7) -0.0071(7)
C27 0.0160(8) 0.0309(9) 0.0263(8) -0.0063(7) 0.0059(6) -0.0065(7)
C28 0.0154(7) 0.0275(8) 0.0177(7) -0.0026(6) 0.0034(6) 0.0014(6)
C29 0.0160(7) 0.0192(7) 0.0168(7) -0.0017(5) 0.0085(6) 0.0012(6)
C30 0.0243(9) 0.0304(9) 0.0172(7) 0.0064(6) 0.0050(6) 0.0043(7)
C31 0.0181(8) 0.0224(8) 0.0212(7) 0.0002(6) 0.0092(6) -0.0012(6)
C32 0.0184(8) 0.0228(8) 0.0153(7) -0.0039(6) 0.0022(6) -0.0061(6)
C33 0.0220(8) 0.0194(8) 0.0198(7) -0.0028(6) 0.0079(6) -0.0058(6)
C34 0.0174(7) 0.0183(7) 0.0183(7) 0.0009(6) 0.0101(6) 0.0010(6)
O5 0.0277(7) 0.0280(7) 0.0309(6) -0.0122(5) 0.0090(5) -0.0083(5)
O6 0.0226(6) 0.0402(7) 0.0247(6) -0.0058(5) 0.0133(5) -0.0080(5)
O7 0.0377(7) 0.0232(6) 0.0277(6) 0.0071(5) 0.0064(5) -0.0037(5)
O8 0.0225(6) 0.0313(6) 0.0197(5) -0.0089(5) 0.0066(5) -0.0057(5)

loop_
_atom_type_symbol
_atom_type_description
_atom_type_scat_dispersion_real
_atom_type_scat_dispersion_imag
_atom_type_scat_source
C C 0.0033 0.0016 'International Tables Vol C Tables 4.2.6.8 and 6.1.1.4'
H H 0.0000 0.0000 'International Tables Vol C Tables 4.2.6.8 and 6.1.1.4'
N N 0.0061 0.0033 'International Tables Vol C Tables 4.2.6.8 and 6.1.1.4'
O O 0.0106 0.0060 'International Tables Vol C Tables 4.2.6.8 and 6.1.1.4'
P P 0.1023 0.0942 'International Tables Vol C Tables 4.2.6.8 and 6.1.1.4'
Cr Cr 0.3209 0.6236 'International Tables Vol C Tables 4.2.6.8 and 6.1.1.4'

loop_
_geom_angle_atom_site_label_1
_geom_angle_atom_site_label_2
_geom_angle_atom_site_label_3
_geom_angle
C33 Cr1 C32 90.13(7)
C33 Cr1 C34 83.43(6)
C32 Cr1 C34 92.34(6)
C33 Cr1 C31 89.28(7)
C32 Cr1 C31 91.36(6)
C34 Cr1 C31 171.83(7)
C33 Cr1 P2 97.29(5)
C32 Cr1 P2 172.58(5)
C34 Cr1 P2 88.36(4)
C31 Cr1 P2 88.91(5)
C33 Cr1 P1 171.97(5)
C32 Cr1 P1 92.00(5)
C34 Cr1 P1 88.74(5)
C31 Cr1 P1 98.41(5)
P2 Cr1 P1 80.627(14)
N1 P1 C3 101.16(6)
N1 P1 C10 109.60(6)
C3 P1 C10 104.78(7)
N1 P1 Cr1 106.01(4)
C3 P1 Cr1 112.32(5)
C10 P1 Cr1 121.20(5)
N2 P2 C24 100.79(6)
N2 P2 C17 103.32(6)
C24 P2 C17 103.53(7)
N2 P2 Cr1 107.75(4)
C24 P2 Cr1 118.58(5)
C17 P2 Cr1 120.23(5)
N2 N1 C1 110.51(11)
N2 N1 P1 116.09(9)
C1 N1 P1 125.39(10)
N1 N2 C2 113.25(11)
N1 N2 P2 106.52(8)
C2 N2 P2 115.55(10)
C8 O1 C9 118.31(12)
C15 O2 C16 118.32(14)
C29 O4 C30 117.88(12)
C22 O3 C23 118.39(12)
N1 C1 H1A 109.5
N1 C1 H1B 109.5
H1A C1 H1B 109.5
N1 C1 H1C 109.5
H1A C1 H1C 109.5
H1B C1 H1C 109.5
N2 C2 H2A 109.5
N2 C2 H2B 109.5
H2A C2 H2B 109.5
N2 C2 H2C 109.5
H2A C2 H2C 109.5
H2B C2 H2C 109.5
C4 C3 C8 118.49(13)
C4 C3 P1 121.79(11)
C8 C3 P1 119.35(12)
C5 C4 C3 120.93(15)
C5 C4 H4 119.5
C3 C4 H4 119.5
C6 C5 C4 119.70(15)
C6 C5 H5 120.2
C4 C5 H5 120.2
C7 C6 C5 120.53(14)
C7 C6 H6 119.7
C5 C6 H6 119.7
C6 C7 C8 119.67(15)
C6 C7 H7 120.2
C8 C7 H7 120.2
O1 C8 C7 124.24(14)
O1 C8 C3 115.16(13)
C7 C8 C3 120.60(15)
O1 C9 H9A 109.5
O1 C9 H9B 109.5
H9A C9 H9B 109.5
O1 C9 H9C 109.5
H9A C9 H9C 109.5
H9B C9 H9C 109.5
C11 C10 C15 117.58(14)
C11 C10 P1 118.13(12)
C15 C10 P1 124.27(12)
C12 C11 C10 122.11(16)
C12 C11 H11 118.9
C10 C11 H11 118.9
C13 C12 C11 118.95(17)
C13 C12 H12 120.5
C11 C12 H12 120.5
C12 C13 C14 120.79(16)
C12 C13 H13 119.6
C14 C13 H13 119.6
C13 C14 C15 119.90(17)
C13 C14 H14 120.0
C15 C14 H14 120.0
O2 C15 C14 122.82(15)
O2 C15 C10 116.60(14)
C14 C15 C10 120.56(16)
O2 C16 H16A 109.5
O2 C16 H16B 109.5
H16A C16 H16B 109.5
O2 C16 H16C 109.5
H16A C16 H16C 109.5
H16B C16 H16C 109.5
C18 C17 C22 118.19(13)
C18 C17 P2 118.95(11)
C22 C17 P2 122.84(11)
C19 C18 C17 121.65(14)
C19 C18 H18 119.2
C17 C18 H18 119.2
C20 C19 C18 119.24(15)
C20 C19 H19 120.4
C18 C19 H19 120.4
C19 C20 C21 120.91(14)
C19 C20 H20 119.5
C21 C20 H20 119.5
C20 C21 C22 119.72(14)
C20 C21 H21 120.1
C22 C21 H21 120.1
O3 C22 C21 124.08(13)
O3 C22 C17 115.66(13)
C21 C22 C17 120.26(14)
O3 C23 H23A 109.5
O3 C23 H23B 109.5
H23A C23 H23B 109.5
O3 C23 H23C 109.5
H23A C23 H23C 109.5
H23B C23 H23C 109.5
C25 C24 C29 118.38(13)
C25 C24 P2 122.65(11)
C29 C24 P2 118.90(11)
C26 C25 C24 120.94(14)
C26 C25 H25 119.5
C24 C25 H25 119.5
C27 C26 C25 119.85(15)
C27 C26 H26 120.1
C25 C26 H26 120.1
C28 C27 C26 120.59(15)
C28 C27 H27 119.7
C26 C27 H27 119.7
C27 C28 C29 119.29(14)
C27 C28 H28 120.4
C29 C28 H28 120.4
O4 C29 C28 124.09(13)
O4 C29 C24 114.94(13)
C28 C29 C24 120.93(14)
O4 C30 H30A 109.5
O4 C30 H30B 109.5
H30A C30 H30B 109.5
O4 C30 H30C 109.5
H30A C30 H30C 109.5
H30B C30 H30C 109.5
O5 C31 Cr1 175.86(14)
O6 C32 Cr1 176.93(14)
O7 C33 Cr1 176.23(14)
O8 C34 Cr1 174.12(14)

loop_
_geom_bond_atom_site_label_1
_geom_bond_atom_site_label_2
_geom_bond_distance
Cr1 C33 1.8490(16)
Cr1 C32 1.8586(16)
Cr1 C34 1.8892(15)
Cr1 C31 1.8933(16)
Cr1 P2 2.3536(4)
Cr1 P1 2.3699(4)
P1 N1 1.7194(12)
P1 C3 1.8292(15)
P1 C10 1.8414(15)
P2 N2 1.7349(12)
P2 C24 1.8276(15)
P2 C17 1.8316(15)
N1 N2 1.4427(16)
N1 C1 1.4647(18)
N2 C2 1.4723(18)
O1 C8 1.3635(19)
O1 C9 1.4312(19)
O2 C15 1.363(2)
O2 C16 1.430(2)
O4 C29 1.3658(18)
O4 C30 1.4262(17)
O3 C22 1.3572(18)
O3 C23 1.4269(18)
C1 H1A 0.9800
C1 H1B 0.9800
C1 H1C 0.9800
C2 H2A 0.9800
C2 H2B 0.9800
C2 H2C 0.9800
C3 C4 1.393(2)
C3 C8 1.402(2)
C4 C5 1.390(2)
C4 H4 0.9500
C5 C6 1.385(2)
C5 H5 0.9500
C6 C7 1.385(2)
C6 H6 0.9500
C7 C8 1.393(2)
C7 H7 0.9500
C9 H9A 0.9800
C9 H9B 0.9800
C9 H9C 0.9800
C10 C11 1.394(2)
C10 C15 1.407(2)
C11 C12 1.391(2)
C11 H11 0.9500
C12 C13 1.382(3)
C12 H12 0.9500
C13 C14 1.383(3)
C13 H13 0.9500
C14 C15 1.395(2)
C14 H14 0.9500
C16 H16A 0.9800
C16 H16B 0.9800
C16 H16C 0.9800
C17 C18 1.393(2)
C17 C22 1.414(2)
C18 C19 1.388(2)
C18 H18 0.9500
C19 C20 1.383(2)
C19 H19 0.9500
C20 C21 1.388(2)
C20 H20 0.9500
C21 C22 1.394(2)
C21 H21 0.9500
C23 H23A 0.9800
C23 H23B 0.9800
C23 H23C 0.9800
C24 C25 1.389(2)
C24 C29 1.403(2)
C25 C26 1.388(2)
C25 H25 0.9500
C26 C27 1.384(2)
C26 H26 0.9500
C27 C28 1.384(2)
C27 H27 0.9500
C28 C29 1.393(2)
C28 H28 0.9500
C30 H30A 0.9800
C30 H30B 0.9800
C30 H30C 0.9800
C31 O5 1.1523(19)
C32 O6 1.1555(19)
C33 O7 1.1579(19)
C34 O8 1.1492(18)

loop_
_geom_torsion_atom_site_label_1
_geom_torsion_atom_site_label_2
_geom_torsion_atom_site_label_3
_geom_torsion_atom_site_label_4
_geom_torsion
C32 Cr1 P1 N1 -177.80(6)
C34 Cr1 P1 N1 -85.50(6)
C31 Cr1 P1 N1 90.53(6)
P2 Cr1 P1 N1 3.05(4)
C32 Cr1 P1 C3 -68.20(7)
C34 Cr1 P1 C3 24.10(7)
C31 Cr1 P1 C3 -159.87(7)
P2 Cr1 P1 C3 112.65(6)
C32 Cr1 P1 C10 56.62(7)
C34 Cr1 P1 C10 148.92(7)
C31 Cr1 P1 C10 -35.05(7)
P2 Cr1 P1 C10 -122.53(6)
C33 Cr1 P2 N2 -166.78(6)
C34 Cr1 P2 N2 110.06(6)
C31 Cr1 P2 N2 -77.65(7)
P1 Cr1 P2 N2 21.06(5)
C33 Cr1 P2 C24 79.75(7)
C34 Cr1 P2 C24 -3.41(7)
C31 Cr1 P2 C24 168.89(7)
P1 Cr1 P2 C24 -92.40(6)
C33 Cr1 P2 C17 -48.98(7)
C34 Cr1 P2 C17 -132.14(7)
C31 Cr1 P2 C17 40.15(7)
P1 Cr1 P2 C17 138.87(5)
C3 P1 N1 N2 -151.68(9)
C10 P1 N1 N2 98.06(10)
Cr1 P1 N1 N2 -34.34(10)
C3 P1 N1 C1 62.60(13)
C10 P1 N1 C1 -47.66(14)
Cr1 P1 N1 C1 179.94(11)
C1 N1 N2 C2 75.98(15)
P1 N1 N2 C2 -74.67(12)
C1 N1 N2 P2 -155.92(10)
P1 N1 N2 P2 53.43(11)
C24 P2 N2 N1 78.97(9)
C17 P2 N2 N1 -174.18(9)
Cr1 P2 N2 N1 -45.94(9)
C24 P2 N2 C2 -154.29(10)
C17 P2 N2 C2 -47.44(11)
Cr1 P2 N2 C2 80.80(10)
N1 P1 C3 C4 21.95(13)
C10 P1 C3 C4 135.88(12)
Cr1 P1 C3 C4 -90.69(12)
N1 P1 C3 C8 -165.17(12)
C10 P1 C3 C8 -51.24(13)
Cr1 P1 C3 C8 82.19(12)
C8 C3 C4 C5 3.2(2)
P1 C3 C4 C5 176.18(11)
C3 C4 C5 C6 -1.3(2)
C4 C5 C6 C7 -0.5(2)
C5 C6 C7 C8 0.3(2)
C9 O1 C8 C7 8.3(2)
C9 O1 C8 C3 -171.32(14)
C6 C7 C8 O1 -177.91(14)
C6 C7 C8 C3 1.6(2)
C4 C3 C8 O1 176.20(13)
P1 C3 C8 O1 3.09(18)
C4 C3 C8 C7 -3.4(2)
P1 C3 C8 C7 -176.50(11)
N1 P1 C10 C11 -119.70(12)
C3 P1 C10 C11 132.46(12)
Cr1 P1 C10 C11 4.22(14)
N1 P1 C10 C15 61.71(14)
C3 P1 C10 C15 -46.14(14)
Cr1 P1 C10 C15 -174.38(11)
C15 C10 C11 C12 -1.9(2)
P1 C10 C11 C12 179.45(12)
C10 C11 C12 C13 -0.8(2)
C11 C12 C13 C14 1.6(3)
C12 C13 C14 C15 0.3(3)
C16 O2 C15 C14 11.0(2)
C16 O2 C15 C10 -170.44(14)
C13 C14 C15 O2 175.36(15)
C13 C14 C15 C10 -3.1(2)
C11 C10 C15 O2 -174.76(14)
P1 C10 C15 O2 3.8(2)
C11 C10 C15 C14 3.8(2)
P1 C10 C15 C14 -177.61(12)
N2 P2 C17 C18 131.52(12)
C24 P2 C17 C18 -123.73(12)
Cr1 P2 C17 C18 11.48(14)
N2 P2 C17 C22 -50.01(13)
C24 P2 C17 C22 54.75(13)
Cr1 P2 C17 C22 -170.05(10)
C22 C17 C18 C19 1.3(2)
P2 C17 C18 C19 179.87(12)
C17 C18 C19 C20 0.0(2)
C18 C19 C20 C21 -1.1(2)
C19 C20 C21 C22 0.8(2)
C23 O3 C22 C21 0.5(2)
C23 O3 C22 C17 -179.43(13)
C20 C21 C22 O3 -179.34(14)
C20 C21 C22 C17 0.6(2)
C18 C17 C22 O3 178.32(13)
P2 C17 C22 O3 -0.16(18)
C18 C17 C22 C21 -1.6(2)
P2 C17 C22 C21 179.92(11)
N2 P2 C24 C25 -2.91(13)
C17 P2 C24 C25 -109.59(13)
Cr1 P2 C24 C25 114.29(11)
N2 P2 C24 C29 -179.75(11)
C17 P2 C24 C29 73.57(12)
Cr1 P2 C24 C29 -62.55(13)
C29 C24 C25 C26 1.4(2)
P2 C24 C25 C26 -175.47(12)
C24 C25 C26 C27 -1.1(2)
C25 C26 C27 C28 -0.2(2)
C26 C27 C28 C29 1.1(2)
C30 O4 C29 C28 -11.6(2)
C30 O4 C29 C24 170.62(13)
C27 C28 C29 O4 -178.39(14)
C27 C28 C29 C24 -0.8(2)
C25 C24 C29 O4 177.36(13)
P2 C24 C29 O4 -5.67(17)
C25 C24 C29 C28 -0.5(2)
P2 C24 C29 C28 176.52(11)
